data_7250042
loop_
_publ_author_name
'Kamel, Monica G.'
'Sroor, Farid M.'
'Mahmoud, Khaled'
'Shafey, Heba I.'
'Hassaneen, Hamdi M.'
'Vendier, Laure'

_publ_section_title
;
 Utility of 6-aza-2-thiothymine in the synthesis of novel
 [1,2,4]triazolo[4,3-b][1,2,4]triazin-7-one derivatives: synthesis,
 structure elucidation, molecular docking and in vitro anti-lung cancer
 activity
;
_journal_issue 8
_journal_name_full 'RSC Advances'
_journal_page_first 6015
_journal_page_last 6031
_journal_paper_doi 10.1039/D4RA08958H
_journal_volume 15
_journal_year 2025
_chemical_formula_moiety 'C13 H13 N6 O3'
_chemical_formula_sum 'C13 H13 N6 O3'
_chemical_formula_weight 301.28
_space_group_IT_number 14
_space_group_name_Hall '-P 2yn'
_space_group_name_H-M_alt 'P 1 21/n 1'
_symmetry_cell_setting monoclinic
_symmetry_space_group_name_Hall '-P 2yn'
_symmetry_space_group_name_H-M 'P 1 21/n 1'
_atom_sites_solution_hydrogens difmap
_atom_sites_solution_primary direct
_audit_update_record
;
2024-10-11 deposited with the CCDC.	2025-02-10 downloaded from the CCDC.
;
_cell_angle_alpha 90
_cell_angle_beta 104.314(4)
_cell_angle_gamma 90
_cell_formula_units_Z 4
_cell_length_a 8.0047(3)
_cell_length_b 21.1874(6)
_cell_length_c 8.0296(3)
_cell_measurement_reflns_used 35544
_cell_measurement_temperature 100
_cell_measurement_theta_max 79.42
_cell_measurement_theta_min 4.16
_cell_volume 1319.53(8)
_computing_cell_refinement
; 
 CrysAlisPro 1.171.42.102a (Rigaku OD, 2023)
;
_computing_data_collection 'CrysAlisPro 1.171.42.102a (Rigaku OD, 2023)'
_computing_data_reduction
; 
 CrysAlisPro 1.171.42.102a (Rigaku OD, 2023) 
;
_computing_molecular_graphics 'CAMERON (Watkin et al., 1996)'
_computing_publication_material 'CRYSTALS (Betteridge et al., 2003)'
_computing_structure_refinement 'CRYSTALS (Betteridge et al., 2003)'
_computing_structure_solution 'SHELXT (Sheldrick, 2015)'
_diffrn_ambient_temperature 100
_diffrn_detector 'Hybrid Pixel Array Detector'
_diffrn_detector_area_resol_mean 10.0000
_diffrn_detector_type HyPix
_diffrn_measured_fraction_theta_full 0.998
_diffrn_measured_fraction_theta_max 0.992
_diffrn_measurement_device 'four-circle diffractometer'
_diffrn_measurement_device_type 'XtaLAB Synergy, Dualflex, HyPix'
_diffrn_measurement_method '\f & \w scans'
_diffrn_radiation_monochromator mirror
_diffrn_radiation_probe x-ray
_diffrn_radiation_type 'Cu K\a'
_diffrn_radiation_wavelength 1.54184
_diffrn_reflns_av_R_equivalents 0.042
_diffrn_reflns_av_unetI/netI 0.041
_diffrn_reflns_limit_h_max 10
_diffrn_reflns_limit_h_min -9
_diffrn_reflns_limit_k_max 24
_diffrn_reflns_limit_k_min -26
_diffrn_reflns_limit_l_max 10
_diffrn_reflns_limit_l_min -10
_diffrn_reflns_number 46395
_diffrn_reflns_theta_full 77.610
_diffrn_reflns_theta_max 80.010
_diffrn_reflns_theta_min 4.173
_diffrn_source 'micro-focus sealed X-ray tube'
_diffrn_source_type 'PhotonJet (Cu) X-ray Source'
_diffrn_standards_number 0
_exptl_absorpt_coefficient_mu 0.948
_exptl_absorpt_correction_T_max 0.88
_exptl_absorpt_correction_T_min 0.66
_exptl_absorpt_correction_type multi-scan
_exptl_absorpt_process_details
; 
 CrysAlisPro 1.171.42.102a (Rigaku OD, 2023)
;
_exptl_crystal_colour orange
_exptl_crystal_density_diffrn 1.516
_exptl_crystal_density_meas ?
_exptl_crystal_density_method 'not measured'
_exptl_crystal_description bloc
_exptl_crystal_F_000 628
_exptl_crystal_size_max 0.190
_exptl_crystal_size_mid 0.180
_exptl_crystal_size_min 0.140
_refine_diff_density_max 0.29
_refine_diff_density_min -0.64
_refine_ls_extinction_method None
_refine_ls_goodness_of_fit_ref 0.9825
_refine_ls_hydrogen_treatment mixed
_refine_ls_matrix_type full
_refine_ls_number_parameters 203
_refine_ls_number_reflns 2840
_refine_ls_number_restraints 4
_refine_ls_R_factor_all 0.0433
_refine_ls_R_factor_gt 0.0426
_refine_ls_shift/su_max 0.0006291
_refine_ls_shift/su_mean 0.0000597
_refine_ls_structure_factor_coef Fsqd
_refine_ls_weighting_details
;
 Method= Modified Sheldrick 
 w=1/[\s^2^(F^2^) + ( 0.09P)^2^ + 0.59P] 
 ,where P=(max(Fo^2^,0) + 2Fc^2^)/3 
;
_refine_ls_weighting_scheme calc
_refine_ls_wR_factor_all 0.1294
_refine_ls_wR_factor_gt 0.1284
_refine_ls_wR_factor_ref 0.1294
_reflns_limit_h_max 9
_reflns_limit_h_min -10
_reflns_limit_k_max 26
_reflns_limit_k_min 0
_reflns_limit_l_max 10
_reflns_limit_l_min 0
_reflns_number_gt 2742
_reflns_number_total 2843
_reflns_threshold_expression I>2.0\s(I)
_oxford_diffrn_Wilson_B_factor 0.00
_oxford_diffrn_Wilson_scale 0.00
_oxford_refine_ls_r_factor_ref 0.0433
_oxford_refine_ls_scale 5.74(19)
_oxford_reflns_number_all 2840
_cod_data_source_file d4ra08958h2.cif
_cod_data_source_block PT1
_cod_depositor_comments
;
The following automatic conversions were performed:

data item '_exptl_crystal_density_meas' value 'not measured' was
changed to '?' -- the value is perceived as not measured.

Automatic conversion script
Id: cif_fix_values 8170 2020-07-09 18:12:32Z antanas 
;
_cod_original_cell_volume 1319.53(9)
_cod_original_sg_symbol_H-M 'P 1 21/n 1 '
_cod_database_code 7250042
_oxford_refine_reflns_threshold_expression I>-3.0\s(I)
_oxford_refine_ls_r_factor_all 0.0433
_oxford_refine_ls_wr_factor_all 0.1294

loop_
_symmetry_equiv_pos_as_xyz
x,y,z
-x,-y,-z
-x+1/2,y+1/2,-z+1/2
x+1/2,-y+1/2,z+1/2

loop_
_atom_site_label
_atom_site_type_symbol
_atom_site_fract_x
_atom_site_fract_y
_atom_site_fract_z
_atom_site_U_iso_or_equiv
_atom_site_occupancy
_atom_site_adp_type
_atom_site_refinement_flags_posn
_atom_site_refinement_flags_adp
_atom_site_refinement_flags_occupancy
_atom_site_disorder_assembly
_atom_site_disorder_group
_atom_site_attached_hydrogens
O18 O 1.07357(14) 0.76108(5) 0.30858(15) 0.0337 1.0000 Uani . . . . . .
O17 O 1.26358(13) 0.70709(5) 0.49217(13) 0.0287 1.0000 Uani . . . . . .
N9 N 0.89466(14) 0.42662(5) 0.17510(14) 0.0200 1.0000 Uani D . . . . .
H9 H 0.959(2) 0.4223(7) 0.272(2) 0.0357(19) 1.0000 Uiso D . . . . .
O19 O 0.37054(12) 0.51166(4) -0.38787(12) 0.0250 1.0000 Uani . . . . . .
N16 N 1.13373(15) 0.71084(5) 0.37303(14) 0.0223 1.0000 Uani . . . . . .
N7 N 0.68709(13) 0.40695(5) -0.05413(13) 0.0185 1.0000 Uani . . . . . .
C22 C 0.37161(18) 0.38134(6) -0.45787(18) 0.0266 1.0000 Uani . . . . . .
H221 H 0.3870 0.3355 -0.4523 0.0400 1.0000 Uiso . . . . . .
H222 H 0.2511 0.3916 -0.4623 0.0400 1.0000 Uiso . . . . . .
H223 H 0.4011 0.3977 -0.5612 0.0400 1.0000 Uiso . . . . . .
C5 C 0.48606(16) 0.41093(6) -0.30241(17) 0.0209 1.0000 Uani . . . . . .
N6 N 0.58276(13) 0.37443(5) -0.18793(13) 0.0207 1.0000 Uani . . . . . .
N3 N 0.60069(14) 0.51050(5) -0.15524(14) 0.0199 1.0000 Uani . . . . . .
C20 C 0.83138(18) 0.31278(6) 0.11750(17) 0.0240 1.0000 Uani . . . . . .
H201 H 0.7337 0.2970 0.1610 0.0291 1.0000 Uiso . . . . . .
H202 H 0.8294 0.2904 0.0088 0.0291 1.0000 Uiso . . . . . .
C10 C 0.89840(16) 0.54112(6) 0.16624(15) 0.0183 1.0000 Uani . . . . . .
C8 C 0.80908(16) 0.38157(6) 0.08264(16) 0.0196 1.0000 Uani D . . . . .
C14 C 1.11204(16) 0.59556(6) 0.38163(16) 0.0200 1.0000 Uani . . . . . .
H14 H 1.2059 0.5954 0.4805 0.0242 1.0000 Uiso . . . . . .
C12 C 0.90719(17) 0.65455(6) 0.16219(17) 0.0215 1.0000 Uani . . . . . .
H12 H 0.8635 0.6940 0.1143 0.0257 1.0000 Uiso . . . . . .
C21 C 1.00038(19) 0.29803(6) 0.24891(18) 0.0266 1.0000 Uani . . . . . .
H211 H 1.0978 0.3100 0.2018 0.0401 1.0000 Uiso . . . . . .
H212 H 1.0057 0.3219 0.3546 0.0401 1.0000 Uiso . . . . . .
H213 H 1.0062 0.2527 0.2745 0.0401 1.0000 Uiso . . . . . .
C13 C 1.04719(16) 0.65215(6) 0.30380(16) 0.0194 1.0000 Uani . . . . . .
C2 C 0.69786(15) 0.47122(6) -0.04679(16) 0.0178 1.0000 Uani . . . . . .
C11 C 0.83156(16) 0.59845(6) 0.09136(16) 0.0209 1.0000 Uani . . . . . .
H11 H 0.7360 0.5990 -0.0061 0.0250 1.0000 Uiso . . . . . .
C4 C 0.48115(16) 0.48168(6) -0.28614(16) 0.0195 1.0000 Uani . . . . . .
N1 N 0.82789(14) 0.48294(5) 0.09526(13) 0.0187 1.0000 Uani D . . . . .
C15 C 1.03697(16) 0.53960(6) 0.31159(16) 0.0194 1.0000 Uani . . . . . .
H15 H 1.0796 0.5004 0.3621 0.0234 1.0000 Uiso . . . . . .

loop_
_atom_site_aniso_label
_atom_site_aniso_U_11
_atom_site_aniso_U_22
_atom_site_aniso_U_33
_atom_site_aniso_U_23
_atom_site_aniso_U_13
_atom_site_aniso_U_12
O18 0.0347(6) 0.0152(5) 0.0438(6) 0.0026(4) -0.0044(5) 0.0003(4)
O17 0.0286(5) 0.0228(5) 0.0283(5) -0.0024(4) -0.0049(4) -0.0035(4)
N9 0.0241(5) 0.0138(5) 0.0190(5) 0.0015(4) -0.0003(4) 0.0021(4)
O19 0.0229(5) 0.0237(5) 0.0246(5) 0.0025(4) -0.0015(4) 0.0025(3)
N16 0.0239(5) 0.0171(5) 0.0244(5) -0.0009(4) 0.0033(4) -0.0013(4)
N7 0.0190(5) 0.0151(5) 0.0192(5) -0.0008(4) 0.0005(4) -0.0006(4)
C22 0.0266(7) 0.0229(6) 0.0257(7) -0.0017(5) -0.0020(5) -0.0032(5)
C5 0.0194(6) 0.0198(6) 0.0219(6) -0.0000(5) 0.0024(5) -0.0012(5)
N6 0.0202(5) 0.0183(5) 0.0213(5) -0.0023(4) 0.0006(4) -0.0028(4)
N3 0.0213(5) 0.0172(5) 0.0196(5) 0.0009(4) 0.0019(4) 0.0011(4)
C20 0.0300(7) 0.0148(6) 0.0240(6) 0.0011(5) 0.0004(5) -0.0015(5)
C10 0.0206(6) 0.0154(6) 0.0184(6) -0.0016(4) 0.0038(5) -0.0003(4)
C8 0.0206(6) 0.0173(6) 0.0197(6) 0.0009(4) 0.0026(5) 0.0014(4)
C14 0.0204(6) 0.0189(6) 0.0194(6) -0.0006(4) 0.0024(4) -0.0000(4)
C12 0.0243(6) 0.0164(6) 0.0223(6) 0.0017(4) 0.0031(5) 0.0016(4)
C21 0.0320(7) 0.0196(6) 0.0252(7) 0.0023(5) 0.0012(5) 0.0043(5)
C13 0.0209(6) 0.0156(6) 0.0212(6) -0.0025(4) 0.0041(5) -0.0026(4)
C2 0.0185(6) 0.0148(6) 0.0196(6) -0.0011(4) 0.0036(5) -0.0008(4)
C11 0.0232(6) 0.0174(6) 0.0194(6) 0.0007(4) 0.0002(5) 0.0010(5)
C4 0.0193(6) 0.0192(6) 0.0192(6) 0.0008(4) 0.0033(5) -0.0003(4)
N1 0.0221(5) 0.0132(5) 0.0188(5) 0.0011(4) 0.0012(4) 0.0013(4)
C15 0.0214(6) 0.0154(6) 0.0199(6) 0.0010(4) 0.0025(5) 0.0013(4)

loop_
_atom_type_symbol
_atom_type_scat_dispersion_real
_atom_type_scat_dispersion_imag
_atom_type_scat_Cromer_Mann_a1
_atom_type_scat_Cromer_Mann_b1
_atom_type_scat_Cromer_Mann_a2
_atom_type_scat_Cromer_Mann_b2
_atom_type_scat_Cromer_Mann_a3
_atom_type_scat_Cromer_Mann_b3
_atom_type_scat_Cromer_Mann_a4
_atom_type_scat_Cromer_Mann_b4
_atom_type_scat_Cromer_Mann_c
_atom_type_scat_source
C 0.0181 0.0091 2.3100 20.8439 1.0200 10.2075 1.5886 0.5687 0.8650 51.6512 0.2156 'International Tables Vol C 4.2.6.8 and 6.1.1.4'
H 0.0000 0.0000 0.4930 10.5109 0.3229 26.1257 0.1402 3.1424 0.0408 57.7998 0.0030 'International Tables Vol C 4.2.6.8 and 6.1.1.4'
N 0.0311 0.0180 12.2126 0.0057 3.1322 9.8933 2.0125 28.9975 1.1663 0.5826 -11.5290 'International Tables Vol C 4.2.6.8 and 6.1.1.4'
O 0.0492 0.0322 3.0485 13.2771 2.2868 5.7011 1.5463 0.3239 0.8670 32.9089 0.2508 'International Tables Vol C 4.2.6.8 and 6.1.1.4'

loop_
_geom_angle_atom_site_label_1
_geom_angle_site_symmetry_1
_geom_angle_atom_site_label_2
_geom_angle_site_symmetry_2
_geom_angle_atom_site_label_3
_geom_angle_site_symmetry_3
_geom_angle
_geom_angle_publ_flag
H9 . N9 . C8 . 125.2(10) no
H9 . N9 . N1 . 127.4(10) no
C8 . N9 . N1 . 106.15(10) yes
O17 . N16 . O18 . 123.50(11) yes
O17 . N16 . C13 . 118.04(11) yes
O18 . N16 . C13 . 118.45(11) yes
N6 . N7 . C8 . 126.81(11) yes
N6 . N7 . C2 . 123.68(11) yes
C8 . N7 . C2 . 109.18(10) yes
H221 . C22 . H222 . 109.5 no
H221 . C22 . H223 . 109.5 no
H222 . C22 . H223 . 109.4 no
H221 . C22 . C5 . 109.6 no
H222 . C22 . C5 . 109.4 no
H223 . C22 . C5 . 109.5 no
C22 . C5 . N6 . 118.48(12) yes
C22 . C5 . C4 . 117.84(11) yes
N6 . C5 . C4 . 123.67(11) yes
N7 . N6 . C5 . 113.31(11) yes
C2 . N3 . C4 . 114.30(11) yes
H201 . C20 . H202 . 108.0 no
H201 . C20 . C8 . 109.2 no
H202 . C20 . C8 . 109.1 no
H201 . C20 . C21 . 109.2 no
H202 . C20 . C21 . 109.2 no
C8 . C20 . C21 . 112.03(11) yes
C11 . C10 . N1 . 120.67(11) yes
C11 . C10 . C15 . 121.21(11) yes
N1 . C10 . C15 . 118.12(11) yes
C20 . C8 . N7 . 123.94(11) yes
C20 . C8 . N9 . 126.32(11) yes
N7 . C8 . N9 . 109.72(11) yes
H14 . C14 . C13 . 120.7 no
H14 . C14 . C15 . 120.7 no
C13 . C14 . C15 . 118.63(11) yes
H12 . C12 . C13 . 120.4 no
H12 . C12 . C11 . 120.5 no
C13 . C12 . C11 . 119.09(11) yes
C20 . C21 . H211 . 109.5 no
C20 . C21 . H212 . 109.5 no
H211 . C21 . H212 . 109.5 no
C20 . C21 . H213 . 109.4 no
H211 . C21 . H213 . 109.4 no
H212 . C21 . H213 . 109.5 no
N16 . C13 . C14 . 118.18(11) yes
N16 . C13 . C12 . 119.39(11) yes
C14 . C13 . C12 . 122.42(11) yes
N7 . C2 . N3 . 125.70(11) yes
N7 . C2 . N1 . 104.18(10) yes
N3 . C2 . N1 . 130.12(11) yes
C10 . C11 . C12 . 118.95(11) yes
C10 . C11 . H11 . 120.5 no
C12 . C11 . H11 . 120.5 no
C5 . C4 . N3 . 118.65(11) yes
C5 . C4 . O19 . 119.26(11) yes
N3 . C4 . O19 . 122.08(12) yes
C10 . N1 . N9 . 119.34(10) yes
C10 . N1 . C2 . 129.89(10) yes
N9 . N1 . C2 . 110.77(10) yes
C10 . C15 . C14 . 119.66(11) yes
C10 . C15 . H15 . 120.3 no
C14 . C15 . H15 . 120.1 no

loop_
_geom_bond_atom_site_label_1
_geom_bond_site_symmetry_1
_geom_bond_atom_site_label_2
_geom_bond_site_symmetry_2
_geom_bond_distance
_geom_bond_publ_flag
O18 . N16 . 1.2285(15) yes
O17 . N16 . 1.2289(15) yes
N9 . H9 . 0.826(14) no
N9 . C8 . 1.2962(16) yes
N9 . N1 . 1.3969(14) yes
O19 . C4 . 1.2236(16) yes
N16 . C13 . 1.4646(15) yes
N7 . N6 . 1.3721(14) yes
N7 . C8 . 1.3851(15) yes
N7 . C2 . 1.3648(16) yes
C22 . H221 . 0.979 no
C22 . H222 . 0.981 no
C22 . H223 . 0.980 no
C22 . C5 . 1.4916(17) yes
C5 . N6 . 1.3001(16) yes
C5 . C4 . 1.5061(18) yes
N3 . C2 . 1.3119(16) yes
N3 . C4 . 1.3769(16) yes
C20 . H201 . 0.990 no
C20 . H202 . 0.989 no
C20 . C8 . 1.4865(17) yes
C20 . C21 . 1.5282(19) yes
C10 . C11 . 1.4015(16) yes
C10 . N1 . 1.4156(15) yes
C10 . C15 . 1.3976(17) yes
C14 . H14 . 0.949 no
C14 . C13 . 1.3917(17) yes
C14 . C15 . 1.3841(17) yes
C12 . H12 . 0.950 no
C12 . C13 . 1.3861(17) yes
C12 . C11 . 1.3901(17) yes
C21 . H211 . 0.980 no
C21 . H212 . 0.980 no
C21 . H213 . 0.980 no
C2 . N1 . 1.3634(15) yes
C11 . H11 . 0.950 no
C15 . H15 . 0.950 no

loop_
_geom_hbond_atom_site_label_D
_geom_hbond_site_symmetry_D
_geom_hbond_atom_site_label_H
_geom_hbond_site_symmetry_H
_geom_hbond_atom_site_label_A
_geom_hbond_site_symmetry_A
_geom_hbond_angle_DHA
_geom_hbond_distance_DH
_geom_hbond_distance_HA
_geom_hbond_distance_DA
_geom_hbond_publ_flag
C14 . H14 . O19 1_656 129 0.95 2.30 2.9956(18) yes
C12 . H12 . O17 4_464 178 0.95 2.37 3.3171(18) yes
C11 . H11 . N3 . 126 0.95 2.34 2.9998(18) yes
